data_7702581
loop_
_publ_author_name
'Schweiger, Scott W.'
'Tillison, Dana L.'
'Thorn, Matt G.'
'Fanwick, Phillip E.'
'Rothwell, Ian P.'

_publ_section_title
;
 The isolation and chemistry of niobium and tantalum dimethylamides
 containing mono- and di-aryloxide ancillary ligands
;
_journal_issue 16
_journal_name_full 'Journal of the Chemical Society, Dalton Transactions'
_journal_page_first 2401
_journal_paper_doi 10.1039/b101723n
_journal_year 2001
_chemical_formula_sum 'C97 H83 Cl2 N2 Nb O2'
_chemical_formula_weight 1472.57
_space_group_IT_number 33
_space_group_name_Hall 'P 2c -2n'
_space_group_name_H-M_alt 'P n a 21'
_symmetry_cell_setting orthorhombic
_symmetry_space_group_name_H-M 'P n a 21'
_atom_type_scat_source 'International Tables for Crystallography (Vol C)'
_cell_angle_alpha 90.00
_cell_angle_beta 90.00
_cell_angle_gamma 90.00
_cell_formula_units_Z 4
_cell_length_a 30.4539(2)
_cell_length_b 22.0854(4)
_cell_length_c 11.4593(9)
_cell_measurement_reflns_used 37476
_cell_measurement_temperature 150
_cell_measurement_theta_max 24
_cell_measurement_theta_min 5
_cell_volume 7707.4(6)
_computing_cell_refinement DENZO/SCALEPACK_(Otwinowski,_1996)
_computing_data_collection Collect_(Nonius,_1998)
_computing_data_reduction DENZO/SCALEPACK_(Otwinowski,_1996)
_computing_molecular_graphics
;
ORTEP (Johnson, 1976)
Xtal_GX (Hall, 1995)
PLUTON (Spek, 1991)
;
_computing_publication_material CIF_VAX_MolEN_(Fair,_1990)
_computing_structure_refinement SHELX97_(Sheldrick,_1997)
_computing_structure_solution Direct_methods_(SIR97,_Altomare_et_al.,_1997)
_diffrn_ambient_temperature 150
_diffrn_radiation_type MO-K\a
_diffrn_radiation_wavelength 0.71073
_diffrn_reflns_av_R_equivalents 0.127
_diffrn_reflns_limit_h_max 35
_diffrn_reflns_limit_h_min -35
_diffrn_reflns_limit_k_max 25
_diffrn_reflns_limit_k_min -25
_diffrn_reflns_limit_l_max 13
_diffrn_reflns_limit_l_min -13
_diffrn_reflns_number 37476
_diffrn_reflns_theta_max 24.73
_diffrn_reflns_theta_min 5.00
_exptl_absorpt_coefficient_mu 0.268
_exptl_absorpt_correction_T_max 0.9735
_exptl_absorpt_correction_T_min 0.6883
_exptl_absorpt_correction_type refined_empirical_(Otwinowski_&_Minor,_1996)
_exptl_crystal_colour red
_exptl_crystal_density_diffrn 1.27
_exptl_crystal_description plate
_exptl_crystal_F_000 3080
_exptl_crystal_size_max 0.40
_exptl_crystal_size_mid 0.35
_exptl_crystal_size_min 0.10
_refine_diff_density_max 0.30
_refine_diff_density_min -0.41
_refine_ls_abs_structure_details 'Flack H. D. (1983), Acta Cryst. A39, 876-881'
_refine_ls_abs_structure_Flack 0.43(4)
_refine_ls_extinction_method none
_refine_ls_goodness_of_fit_ref 1.008
_refine_ls_hydrogen_treatment H_atoms_riding
_refine_ls_matrix_type full
_refine_ls_number_parameters 940
_refine_ls_number_reflns 12716
_refine_ls_number_restraints 0
_refine_ls_R_factor_gt 0.058
_refine_ls_shift/su_max 0.001
_refine_ls_structure_factor_coef Fsqd
_refine_ls_weighting_details '1/[\s^2^(Fo^2^)+(0.0368P)^2^+0.0000P] where P=(Fo^2^+2Fc^2^)/3  '
_refine_ls_weighting_scheme calc
_refine_ls_wR_factor_ref 0.095
_reflns_number_gt 10602
_reflns_number_total 12717
_reflns_threshold_expression >2.0\s(I)
_cod_data_source_file b101723n.txt
_cod_data_source_block DTP22
_cod_depositor_comments
;
The following automatic conversions were performed:

data item '_refine_ls_weighting_scheme' value 'calc ' was changed to
'calc' in accordance with the
/home/saulius/struct/COD-crude-data/automatic-downloads/DataCite-retrospective/RSC/depositions/lib/dictionaries/cif_core.dic
dictionary named 'cif_core.dic' version 2.4.2 last updated on
2011-04-26.

Automatic conversion script
Id: cif_fix_values 6909 2019-04-08 15:41:33Z antanas 
;
_cod_original_cell_volume 7707.4(5)
_cod_original_sg_symbol_H-M 'p n a 21'
_cod_original_formula_sum 'C97 H83 Cl2 N2 Nb1 O2'
_cod_database_code 7702581
_reflns_friedl_coverage 0.9202

loop_
_symmetry_equiv_pos_as_xyz
'x, y, z'
'-x, -y, z+1/2'
'x+1/2, -y+1/2, z'
'-x+1/2, y+1/2, z+1/2'

loop_
_atom_site_aniso_label
_atom_site_aniso_U_11
_atom_site_aniso_U_22
_atom_site_aniso_U_33
_atom_site_aniso_U_12
_atom_site_aniso_U_13
_atom_site_aniso_U_23
Nb 0.0212(2) 0.01658(18) 0.02095(19) -0.0023(2) 0.0013(2) -0.0003(2)
Cl(1) 0.0372(9) 0.0239(6) 0.0264(6) -0.0043(7) -0.0064(6) 0.0017(6)
Cl(2) 0.0309(8) 0.0268(7) 0.0242(6) -0.0046(6) -0.0039(6) -0.0003(6)
O(1) 0.025(2) 0.0147(16) 0.0219(16) -0.0026(14) 0.0009(14) -0.0016(12)
O(2) 0.021(2) 0.0185(16) 0.0218(15) 0.0000(16) -0.0012(15) 0.0002(13)
N(31) 0.022(3) 0.020(2) 0.027(2) -0.0025(19) 0.0016(19) -0.0019(18)
N(41) 0.021(3) 0.022(2) 0.027(2) -0.003(2) 0.0026(18) 0.0016(19)
C(11) 0.026(3) 0.015(2) 0.025(3) -0.007(2) 0.005(2) 0.0007(19)
C(12) 0.020(3) 0.017(2) 0.021(3) 0.000(2) 0.004(2) 0.001(2)
C(13) 0.020(3) 0.025(3) 0.021(3) -0.003(2) 0.001(2) -0.0017(19)
C(14) 0.030(3) 0.019(2) 0.029(2) -0.002(2) 0.002(3) -0.004(3)
C(15) 0.021(3) 0.022(3) 0.025(2) 0.002(2) -0.003(2) 0.002(2)
C(16) 0.030(4) 0.017(2) 0.017(2) 0.003(2) 0.001(2) 0.0041(19)
C(21) 0.017(3) 0.011(2) 0.025(3) -0.003(2) -0.001(2) 0.003(2)
C(22) 0.023(3) 0.018(2) 0.016(2) 0.000(2) 0.001(2) -0.002(2)
C(23) 0.026(3) 0.017(2) 0.020(2) 0.000(2) 0.000(2) -0.001(2)
C(24) 0.019(3) 0.021(3) 0.031(3) -0.011(2) -0.001(2) 0.001(2)
C(25) 0.015(3) 0.020(2) 0.019(2) -0.0009(19) 0.003(3) -0.001(2)
C(26) 0.026(3) 0.015(2) 0.014(3) 0.002(2) 0.000(2) -0.0014(19)
C(31) 0.026(3) 0.027(3) 0.048(4) 0.002(2) 0.001(3) -0.004(3)
C(32) 0.040(4) 0.034(3) 0.032(3) -0.003(3) 0.010(3) -0.005(2)
C(42) 0.031(4) 0.027(3) 0.029(3) 0.001(3) 0.007(3) -0.006(2)
C(43) 0.039(5) 0.027(3) 0.039(3) -0.002(3) 0.002(3) -0.002(2)
C(44) 0.047(5) 0.034(3) 0.043(3) 0.010(3) 0.016(3) -0.002(3)
C(45) 0.025(4) 0.030(3) 0.052(4) 0.005(3) -0.001(3) -0.001(3)
C(46) 0.031(4) 0.030(3) 0.035(3) 0.002(3) 0.006(3) 0.002(2)
C(121) 0.013(3) 0.019(3) 0.035(3) -0.005(2) -0.001(2) 0.002(2)
C(122) 0.025(3) 0.031(3) 0.055(4) -0.002(3) 0.001(3) -0.002(3)
C(123) 0.021(3) 0.035(3) 0.080(5) 0.002(2) 0.005(4) -0.011(4)
C(124) 0.029(4) 0.036(4) 0.092(5) -0.002(3) 0.001(4) 0.011(4)
C(125) 0.035(4) 0.045(4) 0.066(4) -0.004(3) -0.010(3) 0.021(4)
C(126) 0.021(4) 0.033(3) 0.041(3) -0.002(3) 0.003(3) 0.005(2)
C(131) 0.029(4) 0.015(2) 0.032(3) 0.001(2) -0.003(3) 0.002(2)
C(132) 0.031(4) 0.029(3) 0.037(3) -0.004(2) 0.000(3) -0.005(2)
C(133) 0.025(4) 0.039(3) 0.068(4) 0.005(3) 0.001(3) 0.002(3)
C(134) 0.031(4) 0.033(3) 0.070(4) -0.004(3) -0.011(4) -0.007(3)
C(135) 0.036(4) 0.030(3) 0.056(4) -0.004(3) -0.014(3) -0.011(3)
C(136) 0.030(4) 0.026(3) 0.043(3) -0.005(3) -0.003(3) -0.001(3)
C(151) 0.019(3) 0.025(3) 0.029(3) -0.003(2) -0.004(2) 0.011(2)
C(152) 0.037(3) 0.025(2) 0.028(2) 0.003(2) -0.006(3) -0.005(3)
C(153) 0.053(4) 0.027(3) 0.040(4) 0.015(3) -0.004(3) -0.002(2)
C(154) 0.036(4) 0.027(3) 0.037(3) 0.006(3) -0.003(3) 0.014(3)
C(155) 0.037(4) 0.031(3) 0.030(3) 0.000(3) -0.011(3) 0.010(2)
C(156) 0.035(4) 0.022(3) 0.032(3) -0.002(3) 0.000(3) 0.003(2)
C(161) 0.030(4) 0.014(3) 0.032(3) -0.002(3) -0.002(3) 0.002(2)
C(162) 0.033(4) 0.026(3) 0.032(3) 0.000(3) -0.001(3) 0.015(2)
C(163) 0.031(4) 0.036(3) 0.056(4) -0.002(3) -0.003(3) 0.010(3)
C(164) 0.035(5) 0.035(4) 0.056(4) -0.008(3) -0.023(3) 0.015(3)
C(165) 0.047(5) 0.024(3) 0.049(4) -0.007(3) -0.020(3) -0.001(3)
C(166) 0.031(4) 0.024(3) 0.037(3) -0.004(3) -0.004(3) 0.005(2)
C(221) 0.027(4) 0.018(2) 0.013(2) -0.005(2) 0.002(2) 0.003(2)
C(222) 0.031(4) 0.025(3) 0.025(3) 0.002(2) 0.002(2) -0.004(2)
C(223) 0.046(4) 0.027(3) 0.029(3) 0.000(3) 0.002(3) -0.007(2)
C(224) 0.045(4) 0.033(3) 0.022(3) -0.010(3) -0.004(3) -0.006(2)
C(225) 0.032(4) 0.029(3) 0.030(3) -0.003(3) -0.009(2) -0.001(3)
C(226) 0.032(4) 0.017(2) 0.024(3) -0.003(2) 0.003(3) 0.001(2)
C(231) 0.027(4) 0.027(3) 0.020(3) -0.006(2) 0.008(2) -0.008(2)
C(232) 0.036(4) 0.034(3) 0.030(3) -0.007(3) 0.009(3) -0.008(2)
C(233) 0.031(4) 0.045(4) 0.052(4) -0.007(3) 0.017(3) -0.011(3)
C(234) 0.060(5) 0.052(3) 0.035(3) -0.025(3) 0.027(4) -0.020(4)
C(235) 0.056(5) 0.053(3) 0.029(3) -0.017(3) 0.007(4) -0.003(3)
C(236) 0.030(4) 0.038(3) 0.023(3) -0.009(3) 0.002(3) -0.003(2)
C(251) 0.023(3) 0.025(3) 0.019(3) -0.008(2) 0.003(2) -0.003(2)
C(252) 0.030(4) 0.025(3) 0.031(3) -0.007(3) 0.005(3) -0.004(2)
C(253) 0.031(4) 0.042(3) 0.037(3) -0.009(3) 0.002(3) -0.010(3)
C(254) 0.042(5) 0.039(3) 0.028(3) -0.017(3) -0.005(3) -0.010(3)
C(255) 0.040(4) 0.023(3) 0.038(3) -0.004(3) 0.003(3) -0.015(2)
C(256) 0.037(4) 0.027(3) 0.029(3) -0.002(3) 0.003(3) -0.006(2)
C(261) 0.027(4) 0.012(2) 0.023(3) -0.004(2) -0.001(2) -0.003(2)
C(262) 0.031(4) 0.022(3) 0.021(3) -0.002(2) 0.005(2) -0.003(2)
C(263) 0.032(4) 0.031(3) 0.036(3) 0.003(3) 0.007(3) -0.001(2)
C(264) 0.038(4) 0.036(3) 0.030(3) -0.010(3) 0.016(3) -0.011(2)
C(265) 0.038(4) 0.032(3) 0.018(3) -0.010(3) 0.001(2) -0.002(2)
C(266) 0.024(4) 0.027(3) 0.024(3) -0.001(2) 0.001(2) -0.002(2)
C(901) 0.080(7) 0.048(4) 0.086(6) -0.007(4) 0.019(5) 0.013(4)
C(902) 0.101(8) 0.064(5) 0.058(6) -0.009(5) 0.030(5) -0.004(4)
C(903) 0.083(7) 0.039(4) 0.099(6) 0.002(4) 0.044(6) 0.011(4)
C(904) 0.078(7) 0.052(5) 0.080(5) -0.023(5) 0.012(5) 0.011(4)
C(905) 0.092(8) 0.039(4) 0.075(5) -0.020(5) 0.037(5) -0.010(4)
C(906) 0.084(7) 0.035(4) 0.109(7) -0.003(4) 0.053(6) 0.012(5)
C(911) 0.053(5) 0.066(4) 0.064(4) -0.012(3) 0.001(5) 0.011(5)
C(912) 0.083(6) 0.068(4) 0.045(4) 0.003(4) -0.004(5) 0.018(4)
C(913) 0.085(7) 0.044(4) 0.065(5) -0.015(4) -0.001(4) 0.001(4)
C(914) 0.057(6) 0.084(6) 0.070(5) -0.004(5) -0.021(4) -0.002(4)
C(915) 0.048(5) 0.069(5) 0.090(5) 0.011(4) -0.001(4) 0.027(5)
C(916) 0.041(5) 0.053(4) 0.072(5) -0.008(3) 0.005(4) 0.004(4)
C(921) 0.046(5) 0.054(4) 0.078(5) -0.006(4) -0.009(4) 0.015(4)
C(922) 0.038(5) 0.033(3) 0.070(4) 0.000(3) 0.011(4) 0.001(3)
C(923) 0.056(5) 0.031(3) 0.047(4) -0.003(3) -0.005(3) 0.000(3)
C(924) 0.035(4) 0.039(4) 0.062(4) -0.002(3) -0.009(4) 0.015(3)
C(925) 0.049(5) 0.049(4) 0.058(4) 0.003(3) 0.004(4) 0.007(3)
C(926) 0.048(5) 0.059(4) 0.057(4) -0.011(4) -0.014(4) 0.013(3)
C(931) 0.071(7) 0.101(7) 0.127(9) -0.001(6) -0.010(6) 0.016(6)
C(932) 0.094(8) 0.101(6) 0.089(5) 0.001(6) 0.013(7) -0.030(6)
C(933) 0.055(6) 0.088(6) 0.104(6) -0.006(4) 0.008(6) -0.036(6)
C(934) 0.068(6) 0.061(5) 0.108(7) -0.010(5) -0.007(5) -0.005(5)
C(935) 0.075(7) 0.054(5) 0.117(6) 0.001(5) -0.020(6) 0.005(4)
C(936) 0.088(9) 0.071(6) 0.161(9) -0.020(6) -0.063(7) 0.011(6)
C(941) 0.045(6) 0.096(7) 0.111(8) -0.001(5) 0.015(6) 0.014(6)
C(942) 0.132(12) 0.058(5) 0.103(8) 0.003(6) -0.051(8) -0.017(6)
C(943) 0.205(15) 0.064(5) 0.049(5) -0.004(7) 0.037(8) -0.006(5)
C(944) 0.084(10) 0.113(8) 0.154(10) -0.017(7) 0.071(8) -0.040(8)
C(945) 0.056(8) 0.169(11) 0.144(10) 0.002(7) -0.031(7) -0.062(9)
C(946) 0.085(9) 0.140(8) 0.055(5) 0.030(7) -0.004(6) 0.021(5)

loop_
_atom_site_label
_atom_site_fract_x
_atom_site_fract_y
_atom_site_fract_z
_atom_site_U_iso_or_equiv
_atom_site_thermal_displace_type
_atom_site_calc_flag
Nb 0.018322(14) 0.219880(16) 0.01443(4) 0.01958(10) Uani ?
Cl(1) -0.02664(5) 0.21897(5) -0.15698(10) 0.0292(4) Uani ?
Cl(2) 0.05359(5) 0.22733(5) 0.20004(10) 0.0273(4) Uani ?
O(1) 0.03971(11) 0.29917(12) -0.0267(2) 0.0205(9) Uani ?
O(2) -0.01237(11) 0.14973(13) 0.0686(2) 0.0204(9) Uani ?
N(31) 0.06536(14) 0.17535(17) -0.0596(3) 0.0230(12) Uani ?
N(41) -0.04038(15) 0.27499(17) 0.1039(3) 0.0233(12) Uani ?
C(11) 0.05162(18) 0.35862(19) -0.0161(4) 0.0220(14) Uani ?
C(12) 0.09395(16) 0.37138(18) 0.0299(4) 0.0193(14) Uani ?
C(13) 0.10551(17) 0.4327(2) 0.0468(4) 0.0220(15) Uani ?
C(14) 0.07596(16) 0.47769(19) 0.0190(5) 0.0260(12) Uani ?
C(15) 0.03494(17) 0.4653(2) -0.0287(4) 0.0227(14) Uani ?
C(16) 0.02222(19) 0.4050(2) -0.0469(4) 0.0213(14) Uani ?
C(21) -0.04901(17) 0.11475(19) 0.0850(4) 0.0177(14) Uani ?
C(22) -0.07198(16) 0.11765(19) 0.1915(4) 0.0190(12) Uani ?
C(23) -0.11171(17) 0.0863(2) 0.2024(4) 0.0210(12) Uani ?
C(24) -0.12757(18) 0.0529(2) 0.1086(4) 0.0237(15) Uani ?
C(25) -0.10393(15) 0.04699(17) 0.0047(4) 0.0180(12) Uani ?
C(26) -0.06415(17) 0.07751(18) -0.0094(3) 0.0183(14) Uani ?
C(31) 0.08794(18) 0.1234(2) -0.0058(5) 0.0337(17) Uani ?
C(32) 0.0834(2) 0.1895(2) -0.1756(4) 0.0353(17) Uani ?
C(42) -0.03231(19) 0.3174(2) 0.1858(4) 0.0290(17) Uani ?
C(43) -0.0644(2) 0.3499(2) 0.2428(5) 0.0350(19) Uani ?
C(44) -0.1071(2) 0.3398(2) 0.2141(5) 0.0413(19) Uani ?
C(45) -0.1172(2) 0.2973(2) 0.1285(5) 0.0357(18) Uani ?
C(46) -0.08284(19) 0.2659(2) 0.0765(4) 0.0320(17) Uani ?
C(121) 0.12616(17) 0.3225(2) 0.0622(4) 0.0223(15) Uani ?
C(122) 0.14301(19) 0.2849(2) -0.0216(5) 0.0370(17) Uani ?
C(123) 0.17506(18) 0.2422(2) 0.0085(8) 0.0453(19) Uani ?
C(124) 0.1889(2) 0.2374(3) 0.1198(7) 0.052(2) Uani ?
C(125) 0.1723(2) 0.2741(3) 0.2057(6) 0.049(2) Uani ?
C(126) 0.14080(18) 0.3173(2) 0.1766(5) 0.0317(17) Uani ?
C(131) 0.14988(19) 0.4507(2) 0.0906(4) 0.0253(16) Uani ?
C(132) 0.18815(19) 0.4342(2) 0.0353(5) 0.0323(17) Uani ?
C(133) 0.2291(2) 0.4537(2) 0.0734(5) 0.0440(18) Uani ?
C(134) 0.2316(2) 0.4906(2) 0.1727(6) 0.0447(18) Uani ?
C(135) 0.1935(2) 0.5066(2) 0.2298(5) 0.0407(18) Uani ?
C(136) 0.15332(19) 0.4876(2) 0.1900(5) 0.0330(17) Uani ?
C(151) 0.00687(17) 0.5187(2) -0.0589(4) 0.0243(15) Uani ?
C(152) 0.00425(16) 0.56720(18) 0.0186(5) 0.0300(12) Uani ?
C(153) -0.0194(2) 0.6188(2) -0.0092(4) 0.0400(18) Uani ?
C(154) -0.04090(19) 0.6236(2) -0.1148(4) 0.0333(17) Uani ?
C(155) -0.03837(19) 0.5763(2) -0.1924(4) 0.0327(17) Uani ?
C(156) -0.01478(19) 0.5248(2) -0.1661(4) 0.0297(17) Uani ?
C(161) -0.0216(2) 0.3897(2) -0.0990(4) 0.0253(17) Uani ?
C(162) -0.06002(19) 0.4085(2) -0.0455(4) 0.0303(17) Uani ?
C(163) -0.1002(2) 0.3984(2) -0.0985(5) 0.0410(18) Uani ?
C(164) -0.1028(2) 0.3699(2) -0.2055(5) 0.042(2) Uani ?
C(165) -0.0646(2) 0.3504(2) -0.2595(5) 0.040(2) Uani ?
C(166) -0.0238(2) 0.3608(2) -0.2053(4) 0.0307(17) Uani ?
C(221) -0.05316(17) 0.1511(2) 0.2923(4) 0.0193(14) Uani ?
C(222) -0.07628(18) 0.1971(2) 0.3481(4) 0.0270(17) Uani ?
C(223) -0.0600(2) 0.2240(2) 0.4484(4) 0.0340(17) Uani ?
C(224) -0.0207(2) 0.2053(2) 0.4955(4) 0.0333(17) Uani ?
C(225) 0.0026(2) 0.1605(2) 0.4398(4) 0.0303(17) Uani ?
C(226) -0.01299(18) 0.1339(2) 0.3390(4) 0.0243(16) Uani ?
C(231) -0.13864(19) 0.0858(2) 0.3125(4) 0.0247(17) Uani ?
C(232) -0.1828(2) 0.0996(2) 0.3088(4) 0.0333(17) Uani ?
C(233) -0.2085(2) 0.0955(2) 0.4089(5) 0.043(2) Uani ?
C(234) -0.1896(2) 0.0772(2) 0.5123(6) 0.0490(19) Uani ?
C(235) -0.1458(2) 0.0626(2) 0.5171(6) 0.0460(19) Uani ?
C(236) -0.1205(2) 0.0674(2) 0.4188(4) 0.0303(17) Uani ?
C(251) -0.12249(18) 0.0055(2) -0.0858(4) 0.0223(15) Uani ?
C(252) -0.16420(19) 0.0148(2) -0.1303(4) 0.0287(17) Uani ?
C(253) -0.1823(2) -0.0250(2) -0.2107(5) 0.0367(17) Uani ?
C(254) -0.1586(2) -0.0744(2) -0.2473(4) 0.0363(19) Uani ?
C(255) -0.1174(2) -0.0848(2) -0.2061(4) 0.0337(17) Uani ?
C(256) -0.0988(2) -0.0448(2) -0.1249(4) 0.0310(17) Uani ?
C(261) -0.03728(18) 0.06810(19) -0.1179(4) 0.0207(16) Uani ?
C(262) 0.00477(19) 0.0454(2) -0.1113(4) 0.0247(17) Uani ?
C(263) 0.02862(19) 0.0338(2) -0.2124(4) 0.0330(17) Uani ?
C(264) 0.0101(2) 0.0451(2) -0.3203(4) 0.0347(17) Uani ?
C(265) -0.03217(19) 0.0684(2) -0.3272(4) 0.0293(17) Uani ?
C(266) -0.05594(19) 0.0789(2) -0.2271(4) 0.0250(17) Uani ?
C(901) 0.7701(3) 0.3806(3) 0.9779(7) 0.071(3) Uani ?
C(902) 0.7344(3) 0.4184(3) 0.9824(7) 0.074(3) Uani ?
C(903) 0.7054(3) 0.4196(3) 0.8880(8) 0.074(3) Uani ?
C(904) 0.7128(3) 0.3823(3) 0.7945(7) 0.070(3) Uani ?
C(905) 0.7477(3) 0.3439(3) 0.7926(7) 0.069(3) Uani ?
C(906) 0.7763(3) 0.3425(3) 0.8864(8) 0.076(3) Uani ?
C(911) 0.3288(2) 0.1918(3) 0.5133(7) 0.061(2) Uani ?
C(912) 0.3134(2) 0.1336(3) 0.5062(7) 0.065(2) Uani ?
C(913) 0.2860(3) 0.1173(3) 0.4200(6) 0.065(3) Uani ?
C(914) 0.2733(3) 0.1586(4) 0.3376(6) 0.070(3) Uani ?
C(915) 0.2883(2) 0.2178(4) 0.3458(7) 0.069(2) Uani ?
C(916) 0.3163(2) 0.2332(3) 0.4342(6) 0.055(2) Uani ?
C(921) 0.2593(3) 0.3214(3) 0.8391(7) 0.059(2) Uani ?
C(922) 0.2780(2) 0.3210(2) 0.9475(6) 0.047(2) Uani ?
C(923) 0.3230(2) 0.3193(2) 0.9593(5) 0.045(2) Uani ?
C(924) 0.3491(2) 0.3166(2) 0.8595(6) 0.045(2) Uani ?
C(925) 0.3306(2) 0.3162(3) 0.7521(6) 0.052(2) Uani ?
C(926) 0.2853(2) 0.3185(3) 0.7393(6) 0.055(2) Uani ?
C(931) 0.1940(3) 0.2437(5) 0.5499(8) 0.100(4) Uani ?
C(932) 0.1698(3) 0.1961(4) 0.5155(9) 0.095(3) Uani ?
C(933) 0.1252(3) 0.2001(3) 0.5122(9) 0.082(3) Uani ?
C(934) 0.1048(3) 0.2505(3) 0.5477(7) 0.079(3) Uani ?
C(935) 0.1285(3) 0.2975(3) 0.5861(8) 0.082(3) Uani ?
C(936) 0.1738(4) 0.2947(4) 0.5857(9) 0.107(4) Uani ?
C(941) 0.1115(3) 0.4807(4) 0.6907(10) 0.084(4) Uani ?
C(942) 0.1158(5) 0.4657(3) 0.5807(11) 0.098(4) Uani ?
C(943) 0.1552(6) 0.4598(4) 0.5306(8) 0.106(5) Uani ?
C(944) 0.1920(4) 0.4682(4) 0.5994(14) 0.117(5) Uani ?
C(945) 0.1862(4) 0.4826(5) 0.7115(11) 0.123(5) Uani ?
C(946) 0.1459(4) 0.4888(4) 0.7548(7) 0.093(4) Uani ?
H(14) 0.0837 0.5178 0.0327 0.0340 Uiso calc
H(24) -0.1547 0.0339 0.1152 0.0310 Uiso calc
H(42) -0.0032 0.3251 0.2050 0.0380 Uiso calc
H(43) -0.0570 0.3781 0.2997 0.0460 Uiso calc
H(44) -0.1294 0.3611 0.2513 0.0540 Uiso calc
H(45) -0.1461 0.2901 0.1067 0.0460 Uiso calc
H(46) -0.0895 0.2372 0.0200 0.0420 Uiso calc
H(122) 0.1332 0.2877 -0.0982 0.0480 Uiso calc
H(123) 0.1869 0.2170 -0.0484 0.0590 Uiso calc
H(124) 0.2100 0.2086 0.1387 0.0680 Uiso calc
H(125) 0.1820 0.2702 0.2823 0.0640 Uiso calc
H(126) 0.1295 0.3428 0.2338 0.0410 Uiso calc
H(132) 0.1866 0.4091 -0.0297 0.0420 Uiso calc
H(133) 0.2544 0.4424 0.0337 0.0570 Uiso calc
H(134) 0.2586 0.5040 0.1998 0.0580 Uiso calc
H(135) 0.1951 0.5307 0.2962 0.0530 Uiso calc
H(136) 0.1280 0.4992 0.2294 0.0430 Uiso calc
H(152) 0.0186 0.5649 0.0900 0.0390 Uiso calc
H(153) -0.0208 0.6507 0.0437 0.0520 Uiso calc
H(154) -0.0569 0.6582 -0.1331 0.0430 Uiso calc
H(155) -0.0528 0.5791 -0.2636 0.0430 Uiso calc
H(156) -0.0132 0.4935 -0.2203 0.0390 Uiso calc
H(162) -0.0588 0.4279 0.0263 0.0390 Uiso calc
H(163) -0.1258 0.4109 -0.0616 0.0530 Uiso calc
H(164) -0.1299 0.3639 -0.2410 0.0550 Uiso calc
H(165) -0.0658 0.3305 -0.3309 0.0520 Uiso calc
H(166) 0.0018 0.3480 -0.2416 0.0400 Uiso calc
H(222) -0.1030 0.2099 0.3178 0.0350 Uiso calc
H(223) -0.0758 0.2548 0.4842 0.0440 Uiso calc
H(224) -0.0100 0.2227 0.5637 0.0440 Uiso calc
H(225) 0.0293 0.1478 0.4705 0.0400 Uiso calc
H(226) 0.0036 0.1042 0.3020 0.0320 Uiso calc
H(232) -0.1955 0.1117 0.2389 0.0430 Uiso calc
H(233) -0.2382 0.1051 0.4060 0.0560 Uiso calc
H(234) -0.2066 0.0748 0.5794 0.0640 Uiso calc
H(235) -0.1334 0.0494 0.5867 0.0600 Uiso calc
H(236) -0.0907 0.0583 0.4228 0.0390 Uiso calc
H(252) -0.1803 0.0483 -0.1060 0.0370 Uiso calc
H(253) -0.2104 -0.0182 -0.2397 0.0480 Uiso calc
H(254) -0.1709 -0.1011 -0.3009 0.0470 Uiso calc
H(255) -0.1016 -0.1183 -0.2317 0.0440 Uiso calc
H(256) -0.0706 -0.0517 -0.0969 0.0410 Uiso calc
H(262) 0.0173 0.0378 -0.0389 0.0320 Uiso calc
H(263) 0.0570 0.0184 -0.2074 0.0430 Uiso calc
H(264) 0.0259 0.0371 -0.3880 0.0450 Uiso calc
H(265) -0.0444 0.0770 -0.3996 0.0380 Uiso calc
H(266) -0.0846 0.0933 -0.2323 0.0320 Uiso calc
H(31A) 0.0939 0.0933 -0.0642 0.0440 Uiso calc
H(31B) 0.0696 0.1062 0.0537 0.0440 Uiso calc
H(31C) 0.1151 0.1367 0.0282 0.0440 Uiso calc
H(32A) 0.1147 0.1838 -0.1747 0.0460 Uiso calc
H(32B) 0.0769 0.2308 -0.1950 0.0460 Uiso calc
H(32C) 0.0706 0.1631 -0.2326 0.0460 Uiso calc
H(901) 0.7904 0.3810 1.0384 0.0930 Uiso calc
H(902) 0.7296 0.4429 1.0471 0.0970 Uiso calc
H(903) 0.6813 0.4455 0.8886 0.0960 Uiso calc
H(904) 0.6936 0.3832 0.7314 0.0910 Uiso calc
H(905) 0.7523 0.3188 0.7287 0.0890 Uiso calc
H(906) 0.7997 0.3154 0.8867 0.0990 Uiso calc
H(911) 0.3480 0.2026 0.5728 0.0790 Uiso calc
H(912) 0.3220 0.1051 0.5615 0.0850 Uiso calc
H(913) 0.2757 0.0777 0.4162 0.0840 Uiso calc
H(914) 0.2548 0.1471 0.2770 0.0920 Uiso calc
H(915) 0.2794 0.2467 0.2918 0.0900 Uiso calc
H(916) 0.3267 0.2727 0.4396 0.0720 Uiso calc
H(921) 0.2289 0.3236 0.8319 0.0770 Uiso calc
H(922) 0.2603 0.3219 1.0135 0.0610 Uiso calc
H(923) 0.3358 0.3200 1.0329 0.0580 Uiso calc
H(924) 0.3795 0.3150 0.8668 0.0590 Uiso calc
H(925) 0.3484 0.3144 0.6864 0.0680 Uiso calc
H(926) 0.2726 0.3182 0.6657 0.0710 Uiso calc
H(931) 0.2245 0.2414 0.5491 0.1300 Uiso calc
H(932) 0.1836 0.1602 0.4939 0.1230 Uiso calc
H(933) 0.1087 0.1675 0.4851 0.1070 Uiso calc
H(934) 0.0744 0.2529 0.5457 0.1020 Uiso calc
H(935) 0.1144 0.3321 0.6132 0.1070 Uiso calc
H(936) 0.1903 0.3279 0.6099 0.1390 Uiso calc
H(941) 0.0837 0.4855 0.7227 0.1090 Uiso calc
H(942) 0.0907 0.4590 0.5363 0.1270 Uiso calc
H(943) 0.1578 0.4503 0.4519 0.1380 Uiso calc
H(944) 0.2200 0.4640 0.5685 0.1520 Uiso calc
H(945) 0.2104 0.4884 0.7595 0.1600 Uiso calc
H(946) 0.1424 0.4991 0.8328 0.1210 Uiso calc

loop_
_geom_angle_atom_site_label_1
_geom_angle_atom_site_label_2
_geom_angle_atom_site_label_3
_geom_angle
O(2) Nb O(1) 168.69(14)
O(2) Nb N(31) 95.37(15)
O(1) Nb N(31) 95.94(15)
O(2) Nb Cl(2) 89.20(10)
O(1) Nb Cl(2) 90.22(9)
N(31) Nb Cl(2) 95.36(12)
O(2) Nb N(41) 84.65(13)
O(1) Nb N(41) 84.04(13)
N(31) Nb N(41) 179.31(16)
Cl(2) Nb N(41) 85.33(10)
O(2) Nb Cl(1) 88.88(10)
O(1) Nb Cl(1) 89.99(9)
N(31) Nb Cl(1) 93.36(12)
Cl(2) Nb Cl(1) 171.21(5)
N(41) Nb Cl(1) 85.95(11)
C(11) O(1) Nb 160.1(3)
C(21) O(2) Nb 154.0(3)
C(31) N(31) C(32) 111.7(4)
C(31) N(31) Nb 123.9(3)
C(32) N(31) Nb 124.5(3)
C(46) N(41) C(42) 116.2(5)
C(46) N(41) Nb 122.8(3)
C(42) N(41) Nb 121.0(4)
O(1) C(11) C(16) 120.5(5)
O(1) C(11) C(12) 117.7(4)
C(16) C(11) C(12) 121.8(4)
C(13) C(12) C(11) 117.9(4)
C(13) C(12) C(121) 119.4(4)
C(11) C(12) C(121) 122.7(4)
C(14) C(13) C(12) 119.8(5)
C(14) C(13) C(131) 118.4(4)
C(12) C(13) C(131) 121.8(4)
C(13) C(14) C(15) 122.4(4)
C(14) C(15) C(16) 119.5(4)
C(14) C(15) C(151) 116.7(4)
C(16) C(15) C(151) 123.8(5)
C(15) C(16) C(11) 118.6(5)
C(15) C(16) C(161) 121.2(4)
C(11) C(16) C(161) 120.3(4)
O(2) C(21) C(22) 119.9(4)
O(2) C(21) C(26) 118.7(4)
C(22) C(21) C(26) 121.3(4)
C(23) C(22) C(21) 119.0(4)
C(23) C(22) C(221) 120.6(4)
C(21) C(22) C(221) 120.4(4)
C(24) C(23) C(22) 119.6(4)
C(24) C(23) C(231) 117.1(4)
C(22) C(23) C(231) 123.3(4)
C(23) C(24) C(25) 122.0(5)
C(26) C(25) C(24) 120.1(4)
C(26) C(25) C(251) 122.9(4)
C(24) C(25) C(251) 117.0(4)
C(25) C(26) C(21) 117.9(4)
C(25) C(26) C(261) 120.1(4)
C(21) C(26) C(261) 121.9(4)
N(41) C(42) C(43) 124.3(5)
C(44) C(43) C(42) 118.5(5)
C(43) C(44) C(45) 119.4(6)
C(46) C(45) C(44) 118.2(6)
N(41) C(46) C(45) 123.3(5)
C(122) C(121) C(126) 119.5(5)
C(122) C(121) C(12) 120.4(4)
C(126) C(121) C(12) 120.0(5)
C(121) C(122) C(123) 119.7(5)
C(124) C(123) C(122) 120.3(6)
C(123) C(124) C(125) 121.3(6)
C(124) C(125) C(126) 119.0(6)
C(121) C(126) C(125) 120.2(5)
C(132) C(131) C(136) 117.7(5)
C(132) C(131) C(13) 122.7(5)
C(136) C(131) C(13) 119.6(5)
C(131) C(132) C(133) 122.2(5)
C(132) C(133) C(134) 118.9(6)
C(135) C(134) C(133) 119.3(6)
C(136) C(135) C(134) 120.9(6)
C(135) C(136) C(131) 120.9(6)
C(152) C(151) C(156) 117.4(4)
C(152) C(151) C(15) 119.3(4)
C(156) C(151) C(15) 123.1(4)
C(153) C(152) C(151) 121.0(5)
C(154) C(153) C(152) 120.7(5)
C(155) C(154) C(153) 119.0(5)
C(154) C(155) C(156) 121.0(5)
C(155) C(156) C(151) 121.0(5)
C(166) C(161) C(162) 119.2(5)
C(166) C(161) C(16) 120.1(5)
C(162) C(161) C(16) 120.5(4)
C(163) C(162) C(161) 120.3(5)
C(164) C(163) C(162) 121.0(6)
C(163) C(164) C(165) 119.2(6)
C(164) C(165) C(166) 119.5(6)
C(161) C(166) C(165) 120.8(6)
C(226) C(221) C(222) 117.9(4)
C(226) C(221) C(22) 120.3(4)
C(222) C(221) C(22) 121.6(5)
C(223) C(222) C(221) 120.9(5)
C(224) C(223) C(222) 120.6(5)
C(225) C(224) C(223) 118.8(5)
C(224) C(225) C(226) 121.1(5)
C(225) C(226) C(221) 120.7(5)
C(232) C(231) C(236) 118.4(5)
C(232) C(231) C(23) 120.2(4)
C(236) C(231) C(23) 121.2(5)
C(231) C(232) C(233) 120.5(5)
C(234) C(233) C(232) 119.6(6)
C(235) C(234) C(233) 120.6(6)
C(236) C(235) C(234) 119.7(6)
C(235) C(236) C(231) 121.2(6)
C(252) C(251) C(256) 118.3(5)
C(252) C(251) C(25) 120.7(4)
C(256) C(251) C(25) 120.9(5)
C(251) C(252) C(253) 121.1(5)
C(254) C(253) C(252) 119.7(6)
C(255) C(254) C(253) 120.9(5)
C(254) C(255) C(256) 119.8(5)
C(251) C(256) C(255) 120.3(6)
C(262) C(261) C(266) 119.4(5)
C(262) C(261) C(26) 120.7(4)
C(266) C(261) C(26) 119.8(5)
C(261) C(262) C(263) 120.4(5)
C(264) C(263) C(262) 119.9(5)
C(263) C(264) C(265) 119.8(5)
C(266) C(265) C(264) 120.1(5)
C(265) C(266) C(261) 120.4(5)
C(906) C(901) C(902) 121.0(8)
C(901) C(902) C(903) 118.9(7)
C(904) C(903) C(902) 119.4(8)
C(905) C(904) C(903) 121.0(8)
C(904) C(905) C(906) 119.6(7)
C(901) C(906) C(905) 120.0(8)
C(916) C(911) C(912) 120.0(7)
C(913) C(912) C(911) 120.5(7)
C(912) C(913) C(914) 120.4(7)
C(913) C(914) C(915) 119.2(7)
C(916) C(915) C(914) 119.3(7)
C(911) C(916) C(915) 120.6(7)
C(922) C(921) C(926) 120.6(7)
C(921) C(922) C(923) 120.3(6)
C(922) C(923) C(924) 119.2(6)
C(925) C(924) C(923) 120.6(6)
C(924) C(925) C(926) 120.6(6)
C(925) C(926) C(921) 118.7(6)
C(932) C(931) C(936) 119.5(10)
C(931) C(932) C(933) 120.3(8)
C(934) C(933) C(932) 120.6(7)
C(933) C(934) C(935) 119.7(8)
C(934) C(935) C(936) 120.2(8)
C(931) C(936) C(935) 119.6(9)
C(946) C(941) C(942) 120.1(10)
C(941) C(942) C(943) 121.9(11)
C(942) C(943) C(944) 117.9(9)
C(945) C(944) C(943) 118.3(10)
C(946) C(945) C(944) 120.3(10)
C(941) C(946) C(945) 121.5(10)

loop_
_geom_bond_atom_site_label_1
_geom_bond_atom_site_label_2
_geom_bond_distance
Nb O(2) 1.913(3)
Nb O(1) 1.926(3)
Nb N(31) 1.935(4)
Nb Cl(2) 2.3914(12)
Nb N(41) 2.395(4)
Nb Cl(1) 2.3971(12)
O(1) C(11) 1.367(5)
O(2) C(21) 1.370(6)
N(31) C(31) 1.473(6)
N(31) C(32) 1.474(6)
N(41) C(46) 1.347(7)
N(41) C(42) 1.348(6)
C(11) C(16) 1.405(7)
C(11) C(12) 1.421(7)
C(12) C(13) 1.411(6)
C(12) C(121) 1.505(6)
C(13) C(14) 1.379(6)
C(13) C(131) 1.496(7)
C(14) C(15) 1.392(7)
C(15) C(16) 1.404(6)
C(15) C(151) 1.497(6)
C(16) C(161) 1.500(7)
C(21) C(22) 1.410(6)
C(21) C(26) 1.436(6)
C(22) C(23) 1.400(6)
C(22) C(221) 1.487(6)
C(23) C(24) 1.391(6)
C(23) C(231) 1.507(7)
C(24) C(25) 1.399(7)
C(25) C(26) 1.396(6)
C(25) C(251) 1.497(6)
C(26) C(261) 1.505(6)
C(42) C(43) 1.378(7)
C(43) C(44) 1.363(8)
C(44) C(45) 1.392(7)
C(45) C(46) 1.389(7)
C(121) C(122) 1.370(7)
C(121) C(126) 1.391(7)
C(122) C(123) 1.401(7)
C(123) C(124) 1.349(10)
C(124) C(125) 1.373(8)
C(125) C(126) 1.394(8)
C(131) C(132) 1.377(7)
C(131) C(136) 1.405(7)
C(132) C(133) 1.391(8)
C(133) C(134) 1.403(8)
C(134) C(135) 1.379(8)
C(135) C(136) 1.373(8)
C(151) C(152) 1.393(7)
C(151) C(156) 1.402(7)
C(152) C(153) 1.386(6)
C(153) C(154) 1.382(7)
C(154) C(155) 1.373(7)
C(155) C(156) 1.380(7)
C(161) C(166) 1.378(7)
C(161) C(162) 1.387(8)
C(162) C(163) 1.385(8)
C(163) C(164) 1.381(8)
C(164) C(165) 1.389(8)
C(165) C(166) 1.407(8)
C(221) C(226) 1.389(7)
C(221) C(222) 1.392(6)
C(222) C(223) 1.387(7)
C(223) C(224) 1.378(8)
C(224) C(225) 1.376(7)
C(225) C(226) 1.381(7)
C(231) C(232) 1.380(7)
C(231) C(236) 1.399(7)
C(232) C(233) 1.392(7)
C(233) C(234) 1.380(9)
C(234) C(235) 1.374(8)
C(235) C(236) 1.370(8)
C(251) C(252) 1.385(7)
C(251) C(256) 1.397(7)
C(252) C(253) 1.388(7)
C(253) C(254) 1.375(8)
C(254) C(255) 1.360(8)
C(255) C(256) 1.405(7)
C(261) C(262) 1.378(7)
C(261) C(266) 1.397(7)
C(262) C(263) 1.393(7)
C(263) C(264) 1.384(7)
C(264) C(265) 1.389(8)
C(265) C(266) 1.378(7)
C(901) C(906) 1.358(10)
C(901) C(902) 1.372(10)
C(902) C(903) 1.399(11)
C(903) C(904) 1.371(10)
C(904) C(905) 1.360(11)
C(905) C(906) 1.385(11)
C(911) C(916) 1.343(9)
C(911) C(912) 1.371(8)
C(912) C(913) 1.343(9)
C(913) C(914) 1.370(9)
C(914) C(915) 1.387(9)
C(915) C(916) 1.369(10)
C(921) C(922) 1.369(9)
C(921) C(926) 1.394(9)
C(922) C(923) 1.377(9)
C(923) C(924) 1.397(8)
C(924) C(925) 1.355(8)
C(925) C(926) 1.390(9)
C(931) C(932) 1.343(11)
C(931) C(936) 1.349(12)
C(932) C(933) 1.365(11)
C(933) C(934) 1.336(9)
C(934) C(935) 1.338(10)
C(935) C(936) 1.382(12)
C(941) C(946) 1.292(12)
C(941) C(942) 1.311(12)
C(942) C(943) 1.338(15)
C(943) C(944) 1.385(15)
C(944) C(945) 1.336(14)
C(945) C(946) 1.333(13)
